data_7150917
loop_
_publ_author_name
'Berini, Christophe'
'Minassian, Fr\'ed\'eric'
'Pelloux-L\'eon, Nadia'
'Denis, Jean-No\"el'
'Vall\'ee, Yannick'
'Philouze, Christian'

_publ_section_title
;
 Efficient stereoselective nucleophilic addition of pyrroles to chiral
 nitrones
;
_journal_issue 14
_journal_name_full 'Organic &amp; Biomolecular Chemistry'
_journal_page_first 2574
_journal_page_last 2586
_journal_paper_doi 10.1039/b802997k
_journal_volume 6
_journal_year 2008
_chemical_formula_moiety 'C14 H14 N2 O3 '
_chemical_formula_sum 'C14 H14 N2 O3'
_chemical_formula_weight 258.28
_space_group_IT_number 19
_symmetry_cell_setting orthorhombic
_symmetry_Int_Tables_number 19
_symmetry_space_group_name_Hall 'P 2ac 2ab'
_symmetry_space_group_name_H-M 'P 21 21 21'
_cell_angle_alpha 90
_cell_angle_beta 90
_cell_angle_gamma 90
_cell_formula_units_Z 4
_cell_length_a 5.960(1)
_cell_length_b 12.835(2)
_cell_length_c 16.626(1)
_cell_measurement_reflns_used 0
_cell_measurement_temperature 293.0
_cell_measurement_theta_max 0.0
_cell_measurement_theta_min 0.0
_cell_volume 1271.8(3)
_computing_cell_refinement 'Bruker-Enraf-Nonius kappaCCD'
_computing_data_collection 'Bruker-Enraf-Nonius kappaCCD'
_computing_data_reduction 'teXsan (MSC, 1992-1997)'
_computing_publication_material 'teXsan (MSC, 1992-1997)'
_computing_structure_refinement 'teXsan (MSC, 1992-1997)'
_computing_structure_solution SIR92
_diffrn_ambient_temperature 293.0
_diffrn_measurement_device_type 'Bruker-Enraf-Nonius kappaCCD'
_diffrn_measurement_method 'phi and omega scans'
_diffrn_orient_matrix_UB_11 0.00000
_diffrn_orient_matrix_UB_12 0.00000
_diffrn_orient_matrix_UB_13 0.00000
_diffrn_orient_matrix_UB_21 0.00000
_diffrn_orient_matrix_UB_22 0.00000
_diffrn_orient_matrix_UB_23 0.00000
_diffrn_orient_matrix_UB_31 0.00000
_diffrn_orient_matrix_UB_32 0.00000
_diffrn_orient_matrix_UB_33 0.00000
_diffrn_radiation_detector CCD
_diffrn_radiation_monochromator graphite
_diffrn_radiation_source 'X-ray tube'
_diffrn_radiation_type 'Mo K\a'
_diffrn_radiation_wavelength 0.71073
_diffrn_reflns_av_R_equivalents 0.11158
_diffrn_reflns_av_sigmaI/netI 0.100
_diffrn_reflns_limit_h_max 7
_diffrn_reflns_limit_h_min -7
_diffrn_reflns_limit_k_max 17
_diffrn_reflns_limit_k_min -12
_diffrn_reflns_limit_l_max 22
_diffrn_reflns_limit_l_min -20
_diffrn_reflns_number 8977
_diffrn_reflns_reduction_process 'Lp corrections applied'
_diffrn_reflns_theta_max 28.49
_diffrn_reflns_theta_min 2.01
_diffrn_standards_decay_% 0.00
_diffrn_standards_interval_count 0
_diffrn_standards_number 0
_exptl_absorpt_coefficient_mu 0.086
_exptl_absorpt_correction_type none
_exptl_crystal_colour brownish
_exptl_crystal_density_diffrn 1.349
_exptl_crystal_density_meas ?
_exptl_crystal_description block
_exptl_crystal_F_000 544.00
_exptl_crystal_size_max 0.32
_exptl_crystal_size_mid 0.15
_exptl_crystal_size_min 0.12
_refine_diff_density_max 0.30
_refine_diff_density_min -0.25
_refine_ls_extinction_method none
_refine_ls_goodness_of_fit_all 1.512
_refine_ls_goodness_of_fit_ref 1.512
_refine_ls_hydrogen_treatment noref
_refine_ls_matrix_type full
_refine_ls_number_constraints 0
_refine_ls_number_parameters 172
_refine_ls_number_reflns 1128
_refine_ls_number_restraints 0
_refine_ls_R_factor_all 0.0490
_refine_ls_R_factor_gt 0.0490
_refine_ls_shift/su_max 0.0025
_refine_ls_shift/su_mean 0.0003
_refine_ls_structure_factor_coef F
_refine_ls_weighting_details 'w = 1/[\s^2^(Fo)]'
_refine_ls_weighting_scheme sigma
_refine_ls_wR_factor_all 0.0620
_refine_ls_wR_factor_ref 0.0620
_reflns_number_gt 1128
_reflns_number_total 1791
_reflns_threshold_expression I>2.50\s(I)
_cod_data_source_file b802997k.txt
_cod_data_source_block Demacle70/30_300_raies_eli
_cod_depositor_comments
;
 Changing the values of the '_atom_site_label' and related data items
 (e. g. '_atom_site_aniso_label') to match each other in order to relate
 data from different loops.

 Antanas Vaitkus,
 2017-03-03

The following automatic conversions were performed:
data name '_geom_bond_atom_site_label_D' replaced with
'_geom_hbond_atom_site_label_D' as specified in the replacement file
'/home/antanas/src/cod-tools/trunk/data/replacement-values/replacement_tags.lst'.

data
name '_geom_bond_atom_site_label_H' replaced with
'_geom_hbond_atom_site_label_H' as specified in the replacement file
'/home/antanas/src/cod-tools/trunk/data/replacement-values/replacement_tags.lst'.

data
name '_geom_contact_atom_site_label_a' replaced with
'_geom_hbond_atom_site_label_A' as specified in the replacement file
'/home/antanas/src/cod-tools/trunk/data/replacement-values/replacement_tags.lst'.

data
name '_geom_bond_distance_DH' replaced with '_geom_hbond_distance_DH'
as specified in the replacement file
'/home/antanas/src/cod-tools/trunk/data/replacement-values/replacement_tags.lst'.

data
name '_geom_contact_distance_HA' replaced with
'_geom_hbond_distance_HA' as specified in the replacement file
'/home/antanas/src/cod-tools/trunk/data/replacement-values/replacement_tags.lst'.

data
name '_geom_contact_distance_DA' replaced with
'_geom_hbond_distance_DA' as specified in the replacement file
'/home/antanas/src/cod-tools/trunk/data/replacement-values/replacement_tags.lst'.

data
name '_geom_angle_DHA' replaced with '_geom_hbond_angle_DHA' as
specified in the replacement file
'/home/antanas/src/cod-tools/trunk/data/replacement-values/replacement_tags.lst'.

data
name '_geom_contact_site_symmetry_A' replaced with
'_geom_hbond_site_symmetry_A' as specified in the replacement file
'/home/antanas/src/cod-tools/trunk/data/replacement-values/replacement_tags.lst'.

Automatic conversion script
Id: cif_correct_tags 5005 2017-03-03 11:38:54Z antanas 
;
_cod_original_cell_volume 1271.7(3)
_cod_original_sg_symbol_H-M 'P 21 21 21 '
_cod_original_formula_sum 'C14 H14 N2 O3 '
_cod_database_code 7150917

loop_
_symmetry_equiv_pos_as_xyz
' +x, +y, +z'
'1/2-x, -y,1/2+z'
'1/2+x,1/2-y, -z'
' -x,1/2+y,1/2-z'

loop_
_atom_site_label
_atom_site_fract_x
_atom_site_fract_y
_atom_site_fract_z
_atom_site_U_iso_or_equiv
_atom_site_occupancy
_atom_site_refinement_flags
_atom_site_adp_type
_atom_site_calc_flag
_atom_site_calc_attached_atom
O1 1.3360(3) -0.1254(2) 0.5615(1) 0.0484(6) 1.000 . Uani d ?
O7 0.8259(3) -0.1420(1) 0.5656(1) 0.0392(5) 1.000 . Uani d ?
O8 1.3572(4) -0.2115(2) 0.6740(2) 0.0651(7) 1.000 . Uani d ?
N1' 1.3505(5) 0.1226(2) 0.7766(2) 0.0638(8) 1.000 . Uani d ?
N4 0.9079(3) -0.0485(2) 0.6046(1) 0.0296(5) 1.000 . Uani d ?
C1" 0.8959(4) 0.0670(2) 0.4852(2) 0.0322(6) 1.000 . Uani d ?
C2' 1.3515(5) 0.0424(3) 0.7218(2) 0.0505(8) 1.000 . Uani d ?
C2 1.2580(5) -0.1474(2) 0.6350(2) 0.0410(7) 1.000 . Uani d ?
C2" 0.6913(5) 0.1079(2) 0.5101(2) 0.0418(7) 1.000 . Uani d ?
C3 1.0607(5) -0.0871(2) 0.6679(2) 0.0340(6) 1.000 . Uani d ?
C3' 1.1409(5) 0.0013(2) 0.7201(2) 0.0373(7) 1.000 . Uani d ?
C3" 0.5633(5) 0.1707(3) 0.4599(2) 0.0466(8) 1.000 . Uani d ?
C4' 1.0101(6) 0.0572(2) 0.7746(2) 0.0512(9) 1.000 . Uani d ?
C4" 0.6397(6) 0.1940(2) 0.3839(2) 0.0546(9) 1.000 . Uani d ?
C5 1.0416(4) 0.0080(2) 0.5436(1) 0.0301(6) 1.000 . Uani d ?
C5' 1.1436(7) 0.1320(2) 0.8082(2) 0.062(1) 1.000 . Uani d ?
C5" 0.8408(7) 0.1558(3) 0.3586(2) 0.059(1) 1.000 . Uani d ?
C6 1.2057(5) -0.0657(2) 0.5036(2) 0.0429(8) 1.000 . Uani d ?
C6" 0.9696(6) 0.0915(3) 0.4078(2) 0.0455(8) 1.000 . Uani d ?
H9 0.6881 -0.1317 0.5463 0.067 1.000 . Uiso c ?
H10 1.4761 0.1647 0.7900 0.077 1.000 . Uiso c ?
H11 0.9771 -0.1331 0.7011 0.041 1.000 . Uiso c ?
H12 1.1283 0.0584 0.5718 0.036 1.000 . Uiso c ?
H13 1.3057 -0.0262 0.4712 0.051 1.000 . Uiso c ?
H14 1.1241 -0.1127 0.4706 0.051 1.000 . Uiso c ?
H15 1.4763 0.0197 0.6909 0.061 1.000 . Uiso c ?
H16 0.8561 0.0454 0.7863 0.061 1.000 . Uiso c ?
H17 1.0983 0.1820 0.8471 0.074 1.000 . Uiso c ?
H18 0.6379 0.0926 0.5626 0.050 1.000 . Uiso c ?
H19 0.4235 0.1974 0.4780 0.056 1.000 . Uiso c ?
H20 0.5525 0.2367 0.3492 0.066 1.000 . Uiso c ?
H21 0.8941 0.1732 0.3064 0.070 1.000 . Uiso c ?
H22 1.1079 0.0643 0.3887 0.055 1.000 . Uiso c ?

loop_
_atom_site_aniso_label
_atom_site_aniso_U_11
_atom_site_aniso_U_22
_atom_site_aniso_U_33
_atom_site_aniso_U_12
_atom_site_aniso_U_13
_atom_site_aniso_U_23
O1 0.0381(9) 0.052(1) 0.055(1) 0.015(1) 0.001(1) 0.003(1)
O7 0.0393(9) 0.0311(9) 0.047(1) -0.0063(9) -0.0097(9) -0.0036(9)
O8 0.068(2) 0.052(1) 0.075(2) 0.025(1) -0.015(1) 0.012(1)
N1' 0.093(2) 0.042(1) 0.056(2) -0.024(2) -0.039(2) 0.011(1)
N4 0.032(1) 0.028(1) 0.029(1) -0.004(1) -0.006(1) 0.0002(9)
C1" 0.040(1) 0.025(1) 0.031(1) -0.006(1) -0.004(1) 0.001(1)
C2' 0.065(2) 0.051(2) 0.035(1) -0.017(2) -0.013(1) 0.007(1)
C2 0.042(1) 0.031(1) 0.051(2) 0.002(1) -0.010(1) 0.001(1)
C2" 0.044(1) 0.034(1) 0.047(2) 0.001(1) -0.001(1) 0.006(1)
C3 0.041(1) 0.025(1) 0.036(1) -0.002(1) -0.005(1) 0.006(1)
C3' 0.050(2) 0.030(1) 0.032(1) -0.003(1) -0.011(1) 0.009(1)
C3" 0.046(2) 0.038(1) 0.055(2) 0.008(1) -0.008(2) 0.004(1)
C4' 0.059(2) 0.041(2) 0.054(2) 0.007(2) -0.010(2) -0.010(1)
C4" 0.077(2) 0.039(2) 0.048(2) 0.007(2) -0.020(2) 0.007(1)
C5 0.028(1) 0.035(1) 0.027(1) -0.004(1) -0.001(1) -0.001(1)
C5' 0.099(3) 0.034(1) 0.052(2) 0.015(2) -0.028(2) -0.004(1)
C5" 0.088(3) 0.054(2) 0.034(1) 0.001(2) -0.007(2) 0.009(2)
C6 0.039(2) 0.051(2) 0.038(1) 0.003(1) 0.001(1) 0.000(1)
C6" 0.055(2) 0.047(2) 0.034(1) 0.007(2) 0.001(1) 0.002(1)

loop_
_atom_type_symbol
_atom_type_oxidation_number
_atom_type_number_in_cell
_atom_type_scat_dispersion_real
_atom_type_scat_dispersion_imag
_atom_type_scat_source
C 0 56 0.002 0.002
;International Tables for Crystallography
(1992, Vol. C, Tables 4.2.6.8 and 6.1.1.1)
;
H 0 56 0.000 0.000
;International Tables for Crystallography
(1992, Vol. C, Table 6.1.1.2)
;
N 0 8 0.004 0.003
;International Tables for Crystallography
(1992, Vol. C, Tables 4.2.6.8 and 6.1.1.1)
;
O 0 12 0.008 0.006
;International Tables for Crystallography
(1992, Vol. C, Tables 4.2.6.8 and 6.1.1.1)
;

loop_
_geom_angle_atom_site_label_1
_geom_angle_atom_site_label_2
_geom_angle_atom_site_label_3
_geom_angle
_geom_angle_site_symmetry_1
_geom_angle_site_symmetry_2
_geom_angle_site_symmetry_3
_geom_angle_publ_flag
C2 O1 C6 122.0(2) . . . yes
N4 O7 H9 110.3 . . . no
C2' N1' C5' 109.3(3) . . . yes
C2' N1' H10 125.4 . . . no
C5' N1' H10 125.4 . . . no
O7 N4 C3 104.4(2) . . . yes
O7 N4 C5 106.4(2) . . . yes
C3 N4 C5 108.7(2) . . . yes
C2" C1" C5 120.2(2) . . . yes
C2" C1" C6" 117.7(3) . . . yes
C5 C1" C6" 121.8(2) . . . yes
N1' C2' C3' 107.5(3) . . . yes
N1' C2' H15 126.3 . . . no
C3' C2' H15 126.3 . . . no
O1 C2 O8 117.8(3) . . . yes
O1 C2 C3 119.5(2) . . . yes
O8 C2 C3 122.6(3) . . . yes
C1" C2" C3" 121.5(3) . . . yes
C1" C2" H18 119.3 . . . no
C3" C2" H18 119.3 . . . no
N4 C3 C2 113.2(2) . . . yes
N4 C3 C3' 110.8(2) . . . yes
N4 C3 H11 107.4 . . . no
C2 C3 C3' 110.3(2) . . . yes
C2 C3 H11 107.4 . . . no
C3' C3 H11 107.4 . . . no
C2' C3' C3 126.6(3) . . . yes
C2' C3' C4' 107.6(3) . . . yes
C3 C3' C4' 125.8(3) . . . yes
C2" C3" C4" 119.8(3) . . . yes
C2" C3" H19 120.1 . . . no
C4" C3" H19 120.1 . . . no
C3' C4' C5' 107.5(3) . . . yes
C3' C4' H16 126.2 . . . no
C5' C4' H16 126.2 . . . no
C3" C4" C5" 119.8(3) . . . yes
C3" C4" H20 120.1 . . . no
C5" C4" H20 120.1 . . . no
N4 C5 C1" 112.2(2) . . . yes
N4 C5 C6 110.0(2) . . . yes
N4 C5 H12 106.8 . . . no
C1" C5 C6 113.7(2) . . . yes
C1" C5 H12 106.8 . . . no
C6 C5 H12 106.8 . . . no
N1' C5' C4' 108.1(3) . . . yes
N1' C5' H17 126.0 . . . no
C4' C5' H17 126.0 . . . no
C4" C5" C6" 121.1(3) . . . yes
C4" C5" H21 119.4 . . . no
C6" C5" H21 119.4 . . . no
O1 C6 C5 112.5(2) . . . yes
O1 C6 H13 108.7 . . . no
O1 C6 H14 108.7 . . . no
C5 C6 H13 108.7 . . . no
C5 C6 H14 108.7 . . . no
H13 C6 H14 109.5 . . . no
C1" C6" C5" 120.1(3) . . . yes
C1" C6" H22 119.9 . . . no
C5" C6" H22 119.9 . . . no

loop_
_geom_bond_atom_site_label_1
_geom_bond_atom_site_label_2
_geom_bond_distance
_geom_bond_site_symmetry_1
_geom_bond_site_symmetry_2
_geom_bond_publ_flag
O1 C2 1.338(4) . . yes
O1 C6 1.455(4) . . yes
O7 N4 1.449(3) . . yes
O7 H9 0.89 . . no
O8 C2 1.202(4) . . yes
N1' C2' 1.374(4) . . yes
N1' C5' 1.347(5) . . yes
N1' H10 0.95 . . no
N4 C3 1.477(3) . . yes
N4 C5 1.479(3) . . yes
C1" C2" 1.391(4) . . yes
C1" C5 1.507(4) . . yes
C1" C6" 1.395(4) . . yes
C2' C3' 1.361(4) . . yes
C2' H15 0.95 . . no
C2 C3 1.511(4) . . yes
C2" C3" 1.388(4) . . yes
C2" H18 0.95 . . no
C3 C3' 1.506(4) . . yes
C3 H11 0.95 . . no
C3' C4' 1.395(4) . . yes
C3" C4" 1.376(5) . . yes
C3" H19 0.95 . . no
C4' C5' 1.366(5) . . yes
C4' H16 0.95 . . no
C4" C5" 1.362(5) . . yes
C4" H20 0.95 . . no
C5 C6 1.515(4) . . yes
C5 H12 0.95 . . no
C5' H17 0.95 . . no
C5" C6" 1.393(4) . . yes
C5" H21 0.95 . . no
C6 H13 0.95 . . no
C6 H14 0.95 . . no
C6" H22 0.95 . . no
H13 H14 1.55 . . no

loop_
_geom_contact_atom_site_label_1
_geom_contact_atom_site_label_2
_geom_contact_distance
_geom_contact_site_symmetry_1
_geom_contact_site_symmetry_2
_geom_contact_publ_flag
O1 O7 2.928(2) . 1_655 no
O7 O8 3.441(3) . 1_455 no
O7 C2 3.576(4) . 1_455 no
O7 C5' 3.584(4) . 4_746 no
O8 N1' 2.872(4) . 4_846 no
C5' C6 3.476(4) . 2_755 no

loop_
_geom_hbond_atom_site_label_D
_geom_hbond_atom_site_label_H
_geom_hbond_atom_site_label_A
_geom_hbond_distance_DH
_geom_hbond_distance_HA
_geom_hbond_distance_DA
_geom_hbond_angle_DHA
_geom_hbond_site_symmetry_A
N1' H10 O8 0.95 1.97 2.872(4) 158.3 4_856

loop_
_geom_torsion_atom_site_label_1
_geom_torsion_atom_site_label_2
_geom_torsion_atom_site_label_3
_geom_torsion_atom_site_label_4
_geom_torsion_site_symmetry_1
_geom_torsion_site_symmetry_2
_geom_torsion_site_symmetry_3
_geom_torsion_site_symmetry_4
_geom_torsion
_geom_torsion_publ_flag
? ? ? ? ? ? ? ? ? ?

loop_
_cod_related_entry_id
_cod_related_entry_database
_cod_related_entry_code
1 ChemSpider 25938014
